data_4116272
loop_
_publ_author_name
'Chuan He'
'Amy M. Barrios'
'Dongwhan Lee'
'Jane Kuzelka'
'Roman M. Davydov'
'Stephen J. Lippard'

_publ_section_title
;
 Diiron Complexes of 1,8-Naphthyridine-Based Dinucleating Ligands as
 Models for Hemerythrin
;
_journal_name_full 'Journal of the American Chemical Society'
_journal_page_first 12683
_journal_page_last 12690
_journal_paper_doi 10.1021/ja0026861
_journal_volume 122
_journal_year 2000
_chemical_formula_sum 'C44 H47 Cl6 F9 Fe2 N8 O10 S3'
_chemical_formula_weight 1439.48
_chemical_name_common '[Fe2(BPEAN)(OH)(OTf)](OTf)2 compound 1 '
_chemical_name_systematic
; 
 ? 
;
_space_group_IT_number 4
_symmetry_cell_setting monoclinic
_symmetry_space_group_name_Hall 'P 2yb'
_symmetry_space_group_name_H-M 'P 1 21 1'
_atom_sites_solution_hydrogens geom
_atom_sites_solution_primary direct
_atom_sites_solution_secondary difmap
_audit_creation_method SHELXL-97
_cell_angle_alpha 90.00
_cell_angle_beta 99.2960(10)
_cell_angle_gamma 90.00
_cell_formula_units_Z 2
_cell_length_a 10.9593(2)
_cell_length_b 21.1150(4)
_cell_length_c 12.75340(10)
_cell_measurement_temperature 188(2)
_cell_volume 2912.45(8)
_computing_structure_refinement 'SHELXL-97 (Sheldrick, 1997)'
_computing_structure_solution 'SHELXS-97 (Sheldrick, 1990)'
_diffrn_ambient_temperature 188(2)
_diffrn_measured_fraction_theta_full 0.999
_diffrn_measured_fraction_theta_max 0.999
_diffrn_radiation_monochromator graphite
_diffrn_radiation_source 'fine-focus sealed tube'
_diffrn_radiation_type MoK\a
_diffrn_radiation_wavelength 0.71073
_diffrn_reflns_av_R_equivalents 0.0376
_diffrn_reflns_av_sigmaI/netI 0.0673
_diffrn_reflns_limit_h_max 11
_diffrn_reflns_limit_h_min -11
_diffrn_reflns_limit_k_max 22
_diffrn_reflns_limit_k_min -17
_diffrn_reflns_limit_l_max 12
_diffrn_reflns_limit_l_min -13
_diffrn_reflns_number 12323
_diffrn_reflns_theta_full 22.50
_diffrn_reflns_theta_max 22.50
_diffrn_reflns_theta_min 1.88
_exptl_absorpt_coefficient_mu 0.970
_exptl_crystal_density_diffrn 1.641
_exptl_crystal_F_000 1460
_refine_diff_density_max 0.617
_refine_diff_density_min -0.728
_refine_diff_density_rms 0.071
_refine_ls_abs_structure_details 'Flack H D (1983), Acta Cryst. A39, 876-881'
_refine_ls_abs_structure_Flack 0.01(2)
_refine_ls_extinction_method none
_refine_ls_goodness_of_fit_ref 0.876
_refine_ls_hydrogen_treatment mixed
_refine_ls_matrix_type full
_refine_ls_number_parameters 733
_refine_ls_number_reflns 6903
_refine_ls_number_restraints 17
_refine_ls_restrained_S_all 0.904
_refine_ls_R_factor_all 0.0633
_refine_ls_R_factor_gt 0.0468
_refine_ls_shift/su_max 0.152
_refine_ls_shift/su_mean 0.005
_refine_ls_structure_factor_coef Fsqd
_refine_ls_weighting_details 'calc w=1/[\s^2^(Fo^2^)+(0.1000P)^2^+0.0000P] where P=(Fo^2^+2Fc^2^)/3'
_refine_ls_weighting_scheme calc
_refine_ls_wR_factor_gt 0.1162
_refine_ls_wR_factor_ref 0.1243
_reflns_number_gt 5683
_reflns_number_total 6903
_reflns_threshold_expression >2sigma(I)
_cod_data_source_file ja0026861.cif
_cod_data_source_block compound1
_cod_database_code 4116272

loop_
_symmetry_equiv_pos_as_xyz
'x, y, z'
'-x, y+1/2, -z'

loop_
_atom_site_label
_atom_site_type_symbol
_atom_site_fract_x
_atom_site_fract_y
_atom_site_fract_z
_atom_site_U_iso_or_equiv
_atom_site_adp_type
_atom_site_occupancy
_atom_site_symmetry_multiplicity
_atom_site_calc_flag
_atom_site_refinement_flags
Fe1 Fe -0.57090(8) -0.04331(5) -1.08064(8) 0.0239(3) Uani 1 1 d .
Fe2 Fe -0.29889(8) -0.07478(4) -0.89843(8) 0.0232(3) Uani 1 1 d .
O1 O -0.4167(4) -0.0188(2) -0.9833(4) 0.0264(11) Uani 1 1 d .
N1 N -0.5471(5) -0.1495(3) -1.0550(4) 0.0248(14) Uani 1 1 d .
N2 N -0.3315(5) -0.1548(3) -1.0130(4) 0.0233(13) Uani 1 1 d .
N3 N -0.7526(5) -0.0790(3) -1.1483(5) 0.0275(13) Uani 1 1 d .
N4 N -0.4909(5) -0.0547(3) -1.2250(5) 0.0309(15) Uani 1 1 d .
N5 N -0.6339(5) 0.0522(3) -1.1320(5) 0.0283(14) Uani 1 1 d .
N6 N -0.1148(5) -0.1173(3) -0.8794(5) 0.0270(14) Uani 1 1 d .
N7 N -0.3591(5) -0.1281(3) -0.7760(5) 0.0284(14) Uani 1 1 d .
N8 N -0.2216(5) 0.0062(3) -0.8061(5) 0.0307(15) Uani 1 1 d .
C1 C -0.6561(6) -0.1790(3) -1.0835(6) 0.0283(18) Uani 1 1 d .
C2 C -0.6651(7) -0.2434(4) -1.1122(6) 0.037(2) Uani 1 1 d .
H2A H -0.7441 -0.2623 -1.1315 0.045 Uiso 1 1 calc R
C3 C -0.5633(7) -0.2780(4) -1.1126(7) 0.040(2) Uani 1 1 d .
H3A H -0.5695 -0.3214 -1.1328 0.048 Uiso 1 1 calc R
C4 C -0.3305(7) -0.2805(4) -1.0812(6) 0.038(2) Uani 1 1 d .
H4A H -0.3292 -0.3235 -1.1029 0.046 Uiso 1 1 calc R
C5 C -0.2248(7) -0.2499(4) -1.0500(6) 0.0322(19) Uani 1 1 d .
H5A H -0.1480 -0.2706 -1.0507 0.039 Uiso 1 1 calc R
C6 C -0.2274(6) -0.1873(3) -1.0164(6) 0.0271(17) Uani 1 1 d .
C7 C -0.4409(6) -0.1847(3) -1.0497(5) 0.0221(16) Uani 1 1 d .
C8 C -0.4452(6) -0.2492(3) -1.0823(6) 0.0276(17) Uani 1 1 d .
C9 C -0.7670(6) -0.1378(3) -1.0876(6) 0.0277(17) Uani 1 1 d .
H9A H -0.8413 -0.1610 -1.1217 0.033 Uiso 1 1 calc R
H9B H -0.7786 -0.1267 -1.0144 0.033 Uiso 1 1 calc R
C10 C -0.7651(6) -0.0952(4) -1.2654(6) 0.0336(19) Uani 1 1 d .
H10A H -0.8540 -0.0945 -1.2962 0.040 Uiso 1 1 calc R
H10B H -0.7351 -0.1390 -1.2719 0.040 Uiso 1 1 calc R
C11 C -0.6967(6) -0.0521(4) -1.3311(6) 0.039(2) Uani 1 1 d .
H11A H -0.7107 -0.0077 -1.3109 0.047 Uiso 1 1 calc R
H11B H -0.7338 -0.0571 -1.4068 0.047 Uiso 1 1 calc R
C12 C -0.5571(7) -0.0627(4) -1.3213(6) 0.0356(19) Uani 1 1 d .
C13 C -0.5031(8) -0.0768(5) -1.4084(7) 0.053(2) Uani 1 1 d .
H13A H -0.5527 -0.0841 -1.4756 0.064 Uiso 1 1 calc R
C14 C -0.3783(9) -0.0802(5) -1.3974(7) 0.059(3) Uani 1 1 d .
H14A H -0.3405 -0.0886 -1.4579 0.071 Uiso 1 1 calc R
C15 C -0.3050(7) -0.0715(5) -1.2996(7) 0.053(2) Uani 1 1 d .
H15A H -0.2174 -0.0746 -1.2904 0.063 Uiso 1 1 calc R
C16 C -0.3666(6) -0.0580(3) -1.2159(6) 0.0344(19) Uani 1 1 d .
H16A H -0.3187 -0.0505 -1.1480 0.041 Uiso 1 1 calc R
C17 C -0.8522(6) -0.0341(4) -1.1266(6) 0.0354(19) Uani 1 1 d .
H17A H -0.8408 -0.0261 -1.0491 0.042 Uiso 1 1 calc R
H17B H -0.9331 -0.0553 -1.1468 0.042 Uiso 1 1 calc R
C18 C -0.8573(7) 0.0295(4) -1.1833(7) 0.041(2) Uani 1 1 d .
H18A H -0.9300 0.0525 -1.1655 0.049 Uiso 1 1 calc R
H18B H -0.8747 0.0206 -1.2605 0.049 Uiso 1 1 calc R
C19 C -0.7485(6) 0.0752(4) -1.1650(6) 0.034(2) Uani 1 1 d .
C20 C -0.7699(7) 0.1383(4) -1.1871(6) 0.040(2) Uani 1 1 d .
H20A H -0.8521 0.1535 -1.2054 0.048 Uiso 1 1 calc R
C21 C -0.6715(7) 0.1791(4) -1.1827(7) 0.041(2) Uani 1 1 d .
H21A H -0.6849 0.2223 -1.2020 0.050 Uiso 1 1 calc R
C22 C -0.5547(7) 0.1571(4) -1.1503(7) 0.038(2) Uani 1 1 d .
H22A H -0.4855 0.1848 -1.1441 0.046 Uiso 1 1 calc R
C23 C -0.5396(7) 0.0938(4) -1.1269(6) 0.038(2) Uani 1 1 d .
H23A H -0.4578 0.0784 -1.1058 0.046 Uiso 1 1 calc R
C24 C -0.1104(6) -0.1491(4) -0.9810(6) 0.0299(17) Uani 1 1 d .
H24A H -0.0378 -0.1777 -0.9733 0.036 Uiso 1 1 calc R
H24B H -0.1008 -0.1171 -1.0358 0.036 Uiso 1 1 calc R
C25 C -0.0956(6) -0.1642(4) -0.7893(6) 0.0292(17) Uani 1 1 d .
H25A H -0.0060 -0.1728 -0.7697 0.035 Uiso 1 1 calc R
H25B H -0.1366 -0.2045 -0.8140 0.035 Uiso 1 1 calc R
C26 C -0.1460(6) -0.1416(4) -0.6907(6) 0.0331(18) Uani 1 1 d .
H26A H -0.0996 -0.1632 -0.6277 0.040 Uiso 1 1 calc R
H26B H -0.1300 -0.0956 -0.6819 0.040 Uiso 1 1 calc R
C27 C -0.2790(6) -0.1530(3) -0.6932(6) 0.0280(17) Uani 1 1 d .
C28 C -0.3222(8) -0.1884(4) -0.6177(6) 0.045(2) Uani 1 1 d .
H28A H -0.2660 -0.2043 -0.5592 0.055 Uiso 1 1 calc R
C29 C -0.4483(9) -0.2014(4) -0.6256(8) 0.053(2) Uani 1 1 d .
H29A H -0.4784 -0.2266 -0.5736 0.063 Uiso 1 1 calc R
C30 C -0.5271(8) -0.1772(4) -0.7092(7) 0.043(2) Uani 1 1 d .
H30A H -0.6133 -0.1851 -0.7156 0.052 Uiso 1 1 calc R
C31 C -0.4819(6) -0.1414(4) -0.7845(6) 0.035(2) Uani 1 1 d .
H31A H -0.5376 -0.1255 -0.8435 0.042 Uiso 1 1 calc R
C32 C -0.0139(6) -0.0691(4) -0.8613(7) 0.040(2) Uani 1 1 d .
H32A H 0.0570 -0.0845 -0.8934 0.048 Uiso 1 1 calc R
H32B H 0.0143 -0.0646 -0.7839 0.048 Uiso 1 1 calc R
C33 C -0.0514(7) -0.0052(4) -0.9067(7) 0.047(2) Uani 1 1 d .
H33A H -0.1053 -0.0109 -0.9762 0.056 Uiso 1 1 calc R
H33B H 0.0235 0.0179 -0.9193 0.056 Uiso 1 1 calc R
C34 C -0.1187(7) 0.0340(4) -0.8357(6) 0.038(2) Uani 1 1 d .
C35 C -0.0782(9) 0.0919(4) -0.7974(7) 0.051(2) Uani 1 1 d .
H35A H -0.0059 0.1100 -0.8174 0.061 Uiso 1 1 calc R
C36 C -0.1413(10) 0.1239(5) -0.7306(9) 0.064(3) Uani 1 1 d .
H36A H -0.1135 0.1643 -0.7041 0.077 Uiso 1 1 calc R
C37 C -0.2468(9) 0.0971(5) -0.7015(8) 0.058(3) Uani 1 1 d .
H37A H -0.2929 0.1190 -0.6558 0.070 Uiso 1 1 calc R
C38 C -0.2828(7) 0.0379(4) -0.7406(7) 0.042(2) Uani 1 1 d .
H38A H -0.3539 0.0190 -0.7200 0.051 Uiso 1 1 calc R
S1 S -0.66409(15) 0.03310(9) -0.86993(15) 0.0289(4) Uani 1 1 d .
O2 O -0.6593(4) -0.0291(2) -0.9171(4) 0.0328(12) Uani 1 1 d .
O3 O -0.5501(4) 0.0683(2) -0.8658(4) 0.0355(13) Uani 1 1 d .
O4 O -0.7748(4) 0.0683(2) -0.9056(4) 0.0405(14) Uani 1 1 d .
C39 C -0.6729(7) 0.0160(4) -0.7323(6) 0.040(2) Uani 1 1 d .
F1 F -0.6830(6) 0.0689(3) -0.6794(4) 0.0783(17) Uani 1 1 d .
F2 F -0.7694(5) -0.0193(3) -0.7212(4) 0.087(2) Uani 1 1 d .
F3 F -0.5732(4) -0.0140(3) -0.6829(4) 0.0590(14) Uani 1 1 d .
S2 S -0.05796(17) -0.19699(10) 0.68583(16) 0.0340(5) Uani 1 1 d .
O5 O 0.0559(5) -0.2300(3) 0.6916(5) 0.0538(16) Uani 1 1 d .
O6 O -0.0921(5) -0.1587(3) 0.5936(4) 0.0445(14) Uani 1 1 d .
O7 O -0.0754(5) -0.1677(3) 0.7835(4) 0.0482(15) Uani 1 1 d .
C40 C -0.1727(7) -0.2611(4) 0.6661(7) 0.043(2) Uani 1 1 d .
F4 F -0.1720(5) -0.2904(3) 0.5753(4) 0.0716(16) Uani 1 1 d .
F5 F -0.2865(4) -0.2377(3) 0.6672(5) 0.0691(16) Uani 1 1 d .
F6 F -0.1507(4) -0.3038(2) 0.7432(4) 0.0527(13) Uani 1 1 d .
S3 S 0.16351(19) -0.28791(11) 0.1743(2) 0.0505(6) Uani 1 1 d .
O8 O 0.2845(5) -0.2926(3) 0.2363(6) 0.073(2) Uani 1 1 d .
O9 O 0.0653(5) -0.2966(3) 0.2347(5) 0.0624(18) Uani 1 1 d .
O10 O 0.1503(7) -0.2373(3) 0.0979(6) 0.079(2) Uani 1 1 d .
C41 C 0.1569(8) -0.3575(5) 0.0951(8) 0.058(3) Uani 1 1 d .
F7 F 0.1693(6) -0.4114(3) 0.1533(6) 0.0839(18) Uani 1 1 d .
F8 F 0.2405(5) -0.3598(3) 0.0310(5) 0.0737(17) Uani 1 1 d .
F9 F 0.0432(5) -0.3638(4) 0.0347(5) 0.094(2) Uani 1 1 d .
C1S C -0.1889(10) 0.2667(5) -0.4811(8) 0.069(3) Uani 1 1 d .
Cl1 Cl -0.1908(2) 0.34324(13) -0.4212(2) 0.0639(7) Uani 1 1 d .
Cl2 Cl -0.3297(3) 0.25421(15) -0.5700(3) 0.0893(10) Uani 1 1 d .
C2S C -0.4390(10) 0.1003(7) -0.3731(12) 0.111(5) Uiso 1 1 d D
Cl3A Cl -0.3111(10) 0.0831(5) -0.4400(9) 0.145(4) Uiso 0.50 1 d PD
Cl3B Cl -0.3783(10) 0.0784(5) -0.4851(8) 0.129(3) Uiso 0.50 1 d PD
Cl4A Cl -0.5989(5) 0.1139(3) -0.4280(5) 0.1436(18) Uiso 0.90 1 d PD
Cl4B Cl -0.535(4) 0.124(2) -0.488(2) 0.130(14) Uiso 0.10 1 d PD
C3SA C 0.0847(15) 0.0668(4) -0.5119(13) 0.079(5) Uiso 0.70 1 d PD
C3SB C -0.060(3) 0.0724(7) -0.428(3) 0.079(11) Uiso 0.30 1 d PD
Cl5A Cl 0.0030(5) 0.1191(3) -0.4346(4) 0.1001(15) Uiso 0.70 1 d PD
Cl5B Cl 0.0865(17) 0.0981(10) -0.4668(16) 0.155(6) Uiso 0.30 1 d PD
Cl6A Cl 0.0019(8) -0.0102(3) -0.4962(7) 0.072(2) Uiso 0.40 1 d PD
Cl6B Cl -0.0654(9) -0.0132(5) -0.4526(8) 0.075(3) Uiso 0.30 1 d PD
Cl6C Cl 0.0310(11) -0.0112(4) -0.5376(11) 0.091(4) Uiso 0.30 1 d PD

loop_
_atom_site_aniso_label
_atom_site_aniso_U_11
_atom_site_aniso_U_22
_atom_site_aniso_U_33
_atom_site_aniso_U_23
_atom_site_aniso_U_13
_atom_site_aniso_U_12
Fe1 0.0179(5) 0.0220(6) 0.0303(6) 0.0000(5) -0.0006(4) 0.0003(4)
Fe2 0.0174(5) 0.0234(6) 0.0280(6) -0.0012(5) 0.0014(4) -0.0003(4)
O1 0.023(2) 0.025(3) 0.029(3) 0.001(2) -0.001(2) -0.001(2)
N1 0.025(3) 0.020(3) 0.028(4) -0.003(3) 0.000(3) 0.001(3)
N2 0.025(3) 0.019(3) 0.025(3) -0.004(3) 0.001(2) -0.001(3)
N3 0.020(3) 0.027(4) 0.035(4) -0.001(3) 0.005(2) 0.002(3)
N4 0.028(3) 0.026(4) 0.038(4) 0.005(3) 0.002(3) 0.005(3)
N5 0.023(3) 0.025(4) 0.038(4) -0.002(3) 0.008(3) -0.001(3)
N6 0.018(3) 0.035(4) 0.027(4) -0.003(3) 0.000(3) 0.001(3)
N7 0.027(3) 0.029(4) 0.030(4) -0.006(3) 0.007(3) -0.006(3)
N8 0.023(3) 0.029(4) 0.038(4) -0.005(3) -0.002(3) -0.004(3)
C1 0.025(4) 0.028(5) 0.030(4) -0.001(3) -0.001(3) -0.004(3)
C2 0.035(4) 0.021(5) 0.054(6) -0.001(4) 0.002(4) -0.006(4)
C3 0.053(5) 0.021(5) 0.047(6) -0.002(4) 0.006(4) -0.012(4)
C4 0.044(5) 0.020(4) 0.052(5) 0.002(4) 0.008(4) 0.012(4)
C5 0.031(4) 0.036(5) 0.034(5) 0.003(4) 0.017(3) 0.006(4)
C6 0.027(4) 0.030(5) 0.026(4) 0.009(3) 0.007(3) 0.005(3)
C7 0.023(4) 0.028(4) 0.016(4) 0.001(3) 0.006(3) 0.003(3)
C8 0.039(4) 0.015(4) 0.027(4) -0.003(3) 0.000(3) 0.001(3)
C9 0.021(4) 0.026(4) 0.033(4) 0.004(3) -0.005(3) -0.004(3)
C10 0.025(4) 0.036(5) 0.036(5) -0.001(4) -0.007(3) 0.002(3)
C11 0.032(4) 0.054(6) 0.031(4) -0.002(4) 0.004(3) -0.001(4)
C12 0.041(4) 0.038(5) 0.029(5) 0.003(3) 0.010(4) 0.004(4)
C13 0.052(5) 0.067(6) 0.042(6) -0.010(5) 0.013(4) -0.009(5)
C14 0.067(6) 0.065(7) 0.052(6) -0.016(5) 0.031(5) 0.008(5)
C15 0.041(5) 0.066(6) 0.057(6) 0.008(5) 0.025(5) 0.017(5)
C16 0.034(4) 0.035(5) 0.037(5) 0.007(3) 0.014(4) 0.004(3)
C17 0.017(3) 0.044(5) 0.045(5) -0.002(4) 0.004(3) 0.005(4)
C18 0.034(4) 0.040(5) 0.051(6) -0.005(4) 0.011(4) 0.007(4)
C19 0.028(4) 0.041(5) 0.031(5) -0.003(4) 0.000(4) 0.004(4)
C20 0.044(5) 0.035(5) 0.040(5) 0.006(4) 0.006(4) 0.019(4)
C21 0.049(5) 0.024(5) 0.055(6) 0.014(4) 0.020(4) 0.009(4)
C22 0.034(5) 0.029(5) 0.055(6) 0.010(4) 0.014(4) -0.003(4)
C23 0.031(4) 0.041(6) 0.046(5) 0.009(4) 0.013(4) 0.010(4)
C24 0.019(3) 0.039(5) 0.031(4) -0.003(4) 0.003(3) 0.008(3)
C25 0.025(4) 0.031(5) 0.029(4) -0.002(3) -0.004(3) 0.004(3)
C26 0.038(4) 0.033(5) 0.026(4) 0.004(3) -0.002(3) 0.005(3)
C27 0.034(4) 0.027(4) 0.023(4) -0.007(4) 0.005(3) 0.005(3)
C28 0.053(6) 0.058(6) 0.022(4) 0.007(4) -0.003(4) 0.007(4)
C29 0.062(6) 0.045(6) 0.056(7) 0.005(5) 0.025(5) -0.006(5)
C30 0.043(5) 0.047(6) 0.040(5) -0.003(4) 0.010(4) -0.017(4)
C31 0.019(4) 0.047(5) 0.038(5) -0.004(4) 0.001(3) -0.006(3)
C32 0.020(4) 0.045(5) 0.054(5) -0.007(4) 0.007(3) -0.003(4)
C33 0.035(5) 0.048(6) 0.056(6) 0.005(5) 0.002(4) -0.021(4)
C34 0.035(4) 0.032(5) 0.041(5) 0.006(4) -0.012(4) -0.005(4)
C35 0.059(6) 0.035(6) 0.050(6) -0.001(5) -0.016(5) -0.015(5)
C36 0.082(7) 0.033(6) 0.066(7) -0.005(5) -0.024(6) -0.008(6)
C37 0.067(7) 0.040(6) 0.058(6) -0.024(5) -0.019(5) 0.014(5)
C38 0.037(4) 0.039(5) 0.049(6) -0.016(4) 0.002(4) -0.006(4)
S1 0.0257(10) 0.0254(11) 0.0352(12) -0.0012(9) 0.0036(8) -0.0014(8)
O2 0.035(3) 0.022(3) 0.038(3) -0.004(2) -0.001(2) -0.007(2)
O3 0.028(3) 0.025(3) 0.053(4) 0.001(3) 0.006(2) -0.005(2)
O4 0.032(3) 0.033(3) 0.056(4) 0.001(3) 0.004(3) 0.002(2)
C39 0.027(4) 0.053(6) 0.038(5) -0.011(4) -0.002(4) -0.006(4)
F1 0.103(4) 0.086(5) 0.050(3) -0.021(3) 0.027(3) 0.019(4)
F2 0.058(3) 0.146(6) 0.054(4) 0.026(4) 0.004(3) -0.042(4)
F3 0.057(3) 0.072(4) 0.046(3) 0.009(3) 0.000(2) -0.004(3)
S2 0.0301(10) 0.0368(12) 0.0343(12) -0.0001(9) 0.0026(9) 0.0015(9)
O5 0.040(3) 0.045(4) 0.077(5) -0.007(3) 0.011(3) 0.003(3)
O6 0.046(3) 0.054(4) 0.032(3) 0.012(3) 0.002(3) -0.003(3)
O7 0.051(3) 0.055(4) 0.038(3) -0.012(3) 0.006(3) 0.010(3)
C40 0.038(5) 0.047(6) 0.041(6) -0.008(5) -0.002(4) 0.010(4)
F4 0.104(4) 0.061(4) 0.046(3) -0.018(3) -0.001(3) -0.020(3)
F5 0.037(3) 0.063(4) 0.102(5) 0.012(3) -0.007(3) -0.007(3)
F6 0.057(3) 0.051(3) 0.052(3) 0.019(3) 0.015(2) -0.001(2)
S3 0.0411(12) 0.0399(14) 0.0718(17) -0.0099(12) 0.0133(11) 0.0022(10)
O8 0.043(3) 0.079(5) 0.087(5) -0.028(4) -0.015(3) 0.001(3)
O9 0.047(3) 0.066(5) 0.083(5) -0.022(4) 0.036(3) 0.000(3)
O10 0.089(5) 0.045(4) 0.112(6) 0.035(4) 0.043(5) 0.018(4)
C41 0.041(5) 0.066(8) 0.066(7) -0.013(6) 0.004(5) 0.004(5)
F7 0.101(5) 0.041(4) 0.113(5) -0.006(4) 0.028(4) 0.001(3)
F8 0.066(4) 0.089(5) 0.076(4) -0.020(3) 0.040(3) 0.000(3)
F9 0.061(4) 0.137(6) 0.080(5) -0.042(4) -0.004(3) -0.011(4)
C1S 0.089(8) 0.068(7) 0.055(6) 0.010(5) 0.023(6) 0.040(6)
Cl1 0.0500(13) 0.0722(18) 0.0670(17) 0.0132(14) 0.0016(12) 0.0037(12)
Cl2 0.090(2) 0.088(2) 0.099(2) -0.0225(18) 0.0405(18) -0.0101(17)

loop_
_atom_type_symbol
_atom_type_description
_atom_type_scat_dispersion_real
_atom_type_scat_dispersion_imag
_atom_type_scat_source
C C 0.0033 0.0016 'International Tables Vol C Tables 4.2.6.8 and 6.1.1.4'
H H 0.0000 0.0000 'International Tables Vol C Tables 4.2.6.8 and 6.1.1.4'
N N 0.0061 0.0033 'International Tables Vol C Tables 4.2.6.8 and 6.1.1.4'
O O 0.0106 0.0060 'International Tables Vol C Tables 4.2.6.8 and 6.1.1.4'
F F 0.0171 0.0103 'International Tables Vol C Tables 4.2.6.8 and 6.1.1.4'
S S 0.1246 0.1234 'International Tables Vol C Tables 4.2.6.8 and 6.1.1.4'
Cl Cl 0.1484 0.1585 'International Tables Vol C Tables 4.2.6.8 and 6.1.1.4'
Fe Fe 0.3463 0.8444 'International Tables Vol C Tables 4.2.6.8 and 6.1.1.4'

loop_
_geom_angle_atom_site_label_1
_geom_angle_atom_site_label_2
_geom_angle_atom_site_label_3
_geom_angle
O1 Fe1 N3 165.0(2)
O1 Fe1 N4 98.0(2)
N3 Fe1 N4 95.4(2)
O1 Fe1 N5 98.1(2)
N3 Fe1 N5 88.6(2)
N4 Fe1 N5 90.0(2)
O1 Fe1 N1 95.74(19)
N3 Fe1 N1 78.0(2)
N4 Fe1 N1 87.7(2)
N5 Fe1 N1 166.1(2)
O1 Fe1 O2 81.40(17)
N3 Fe1 O2 85.30(18)
N4 Fe1 O2 179.2(2)
N5 Fe1 O2 89.62(19)
N1 Fe1 O2 92.87(18)
O1 Fe2 N7 118.4(2)
O1 Fe2 N8 89.4(2)
N7 Fe2 N8 99.2(2)
O1 Fe2 N6 146.0(2)
N7 Fe2 N6 95.3(2)
N8 Fe2 N6 89.5(2)
O1 Fe2 N2 94.3(2)
N7 Fe2 N2 92.5(2)
N8 Fe2 N2 164.2(2)
N6 Fe2 N2 79.0(2)
Fe2 O1 Fe1 127.5(2)
C1 N1 C7 118.1(6)
C1 N1 Fe1 110.0(4)
C7 N1 Fe1 128.1(4)
C6 N2 C7 117.2(6)
C6 N2 Fe2 111.3(4)
C7 N2 Fe2 127.8(4)
C9 N3 C17 106.8(5)
C9 N3 C10 109.0(6)
C17 N3 C10 111.7(5)
C9 N3 Fe1 104.5(4)
C17 N3 Fe1 110.7(4)
C10 N3 Fe1 113.6(4)
C12 N4 C16 117.7(6)
C12 N4 Fe1 124.0(4)
C16 N4 Fe1 118.1(5)
C23 N5 C19 116.5(7)
C23 N5 Fe1 112.5(5)
C19 N5 Fe1 131.0(5)
C24 N6 C32 108.7(5)
C24 N6 C25 110.6(6)
C32 N6 C25 108.8(5)
C24 N6 Fe2 104.5(4)
C32 N6 Fe2 112.6(5)
C25 N6 Fe2 111.6(4)
C31 N7 C27 119.1(6)
C31 N7 Fe2 118.3(5)
C27 N7 Fe2 122.5(4)
C38 N8 C34 118.3(7)
C38 N8 Fe2 123.0(5)
C34 N8 Fe2 116.9(5)
N1 C1 C2 122.7(6)
N1 C1 C9 115.0(6)
C2 C1 C9 122.2(6)
C3 C2 C1 120.5(7)
C2 C3 C8 119.2(7)
C5 C4 C8 120.3(7)
C4 C5 C6 119.6(7)
N2 C6 C5 123.9(7)
N2 C6 C24 113.7(6)
C5 C6 C24 122.4(6)
N2 C7 N1 117.1(6)
N2 C7 C8 121.8(6)
N1 C7 C8 121.1(6)
C4 C8 C7 117.1(6)
C4 C8 C3 124.6(7)
C7 C8 C3 118.2(6)
N3 C9 C1 110.6(6)
N3 C10 C11 115.8(6)
C10 C11 C12 116.3(6)
N4 C12 C13 122.1(7)
N4 C12 C11 116.4(6)
C13 C12 C11 121.4(7)
C14 C13 C12 119.2(8)
C13 C14 C15 121.1(8)
C14 C15 C16 116.0(8)
N4 C16 C15 123.8(8)
N3 C17 C18 116.1(6)
C17 C18 C19 121.2(7)
N5 C19 C20 122.2(7)
N5 C19 C18 119.1(7)
C20 C19 C18 118.7(7)
C21 C20 C19 119.5(7)
C22 C21 C20 119.4(7)
C21 C22 C23 118.1(7)
N5 C23 C22 124.0(7)
N6 C24 C6 111.1(5)
N6 C25 C26 113.4(6)
C27 C26 C25 114.8(6)
N7 C27 C28 120.3(7)
N7 C27 C26 117.7(6)
C28 C27 C26 122.0(7)
C27 C28 C29 120.6(8)
C30 C29 C28 118.6(8)
C29 C30 C31 120.0(8)
N7 C31 C30 121.3(7)
N6 C32 C33 113.8(6)
C32 C33 C34 113.1(7)
C35 C34 N8 121.2(8)
C35 C34 C33 123.1(8)
N8 C34 C33 115.6(7)
C36 C35 C34 120.0(9)
C35 C36 C37 119.6(9)
C38 C37 C36 118.2(9)
N8 C38 C37 122.6(8)
O4 S1 O3 115.3(3)
O4 S1 O2 115.1(3)
O3 S1 O2 113.0(3)
O4 S1 C39 103.7(3)
O3 S1 C39 104.4(3)
O2 S1 C39 103.5(3)
S1 O2 Fe1 120.6(3)
F2 C39 F1 106.8(7)
F2 C39 F3 107.0(7)
F1 C39 F3 106.9(6)
F2 C39 S1 112.7(5)
F1 C39 S1 110.5(6)
F3 C39 S1 112.7(5)
O5 S2 O6 115.6(4)
O5 S2 O7 114.0(4)
O6 S2 O7 114.8(4)
O5 S2 C40 102.8(4)
O6 S2 C40 102.8(4)
O7 S2 C40 104.7(4)
F4 C40 F6 107.8(7)
F4 C40 F5 108.7(7)
F6 C40 F5 107.4(7)
F4 C40 S2 111.5(6)
F6 C40 S2 111.1(5)
F5 C40 S2 110.1(6)
O9 S3 O8 113.8(4)
O9 S3 O10 117.2(4)
O8 S3 O10 114.1(5)
O9 S3 C41 103.6(4)
O8 S3 C41 101.8(4)
O10 S3 C41 103.8(5)
F8 C41 F7 106.9(8)
F8 C41 F9 107.9(8)
F7 C41 F9 103.3(8)
F8 C41 S3 114.3(7)
F7 C41 S3 113.1(7)
F9 C41 S3 110.6(6)
Cl2 C1S Cl1 109.7(5)
Cl3B C2S Cl4B 69.0(17)
Cl3B C2S Cl3A 28.3(4)
Cl4B C2S Cl3A 94.0(18)
Cl3B C2S Cl4A 101.6(9)
Cl4B C2S Cl4A 37.5(15)
Cl3A C2S Cl4A 129.3(10)
Cl3B Cl3A C2S 72.1(9)
Cl3A Cl3B C2S 79.6(9)
Cl3A Cl3B Cl4B 127.3(16)
C2S Cl3B Cl4B 55.7(10)
Cl4B Cl4A C2S 68.3(11)
Cl4A Cl4B C2S 74.2(13)
Cl4A Cl4B Cl3B 121(2)
C2S Cl4B Cl3B 55.3(10)
Cl5B C3SA Cl6C 143(2)
Cl5B C3SA Cl5A 30.8(14)
Cl6C C3SA Cl5A 119.4(9)
Cl5B C3SA Cl6A 122.7(19)
Cl6C C3SA Cl6A 20.4(4)
Cl5A C3SA Cl6A 100.3(8)
Cl5A C3SB Cl6B 142.1(18)
Cl5A C3SB Cl5B 37.8(9)
Cl6B C3SB Cl5B 104.4(14)
Cl5A C3SB Cl6A 114.6(16)
Cl6B C3SB Cl6A 28.1(4)
Cl5B C3SB Cl6A 77.2(11)
Cl5B Cl5A C3SB 101.9(12)
Cl5B Cl5A C3SA 22.9(11)
C3SB Cl5A C3SA 83.2(14)
C3SA Cl5B Cl5A 126(2)
C3SA Cl5B C3SB 92(2)
Cl5A Cl5B C3SB 40.3(7)
C3SA Cl5B Cl6C 24.9(14)
Cl5A Cl5B Cl6C 108.8(12)
C3SB Cl5B Cl6C 69.9(10)
Cl6C Cl6A Cl6B 160.7(17)
Cl6C Cl6A C3SA 68.9(8)
Cl6B Cl6A C3SA 121.7(9)
Cl6C Cl6A C3SB 125.9(13)
Cl6B Cl6A C3SB 60.2(8)
C3SA Cl6A C3SB 61.6(8)
Cl6A Cl6B Cl6C 7.7(7)
Cl6A Cl6B C3SB 91.7(11)
Cl6C Cl6B C3SB 94.8(11)
Cl6A Cl6C Cl6B 11.6(10)
Cl6A Cl6C C3SA 90.7(9)
Cl6B Cl6C C3SA 97.7(8)
Cl6A Cl6C Cl5B 78.7(10)
Cl6B Cl6C Cl5B 86.0(7)
C3SA Cl6C Cl5B 12.0(7)

loop_
_geom_bond_atom_site_label_1
_geom_bond_atom_site_label_2
_geom_bond_distance
Fe1 O1 1.997(4)
Fe1 N3 2.173(5)
Fe1 N4 2.177(6)
Fe1 N5 2.196(6)
Fe1 N1 2.274(6)
Fe1 O2 2.455(5)
Fe2 O1 1.945(4)
Fe2 N7 2.115(6)
Fe2 N8 2.169(6)
Fe2 N6 2.186(5)
Fe2 N2 2.225(6)
N1 C1 1.344(9)
N1 C7 1.374(8)
N2 C6 1.337(9)
N2 C7 1.370(8)
N3 C9 1.485(9)
N3 C17 1.505(9)
N3 C10 1.516(9)
N4 C12 1.333(9)
N4 C16 1.350(9)
N5 C23 1.351(10)
N5 C19 1.349(9)
N6 C24 1.467(9)
N6 C32 1.493(9)
N6 C25 1.505(9)
N7 C31 1.362(8)
N7 C27 1.365(9)
N8 C38 1.333(10)
N8 C34 1.377(9)
C1 C2 1.407(10)
C1 C9 1.489(10)
C2 C3 1.334(11)
C3 C8 1.426(10)
C4 C5 1.331(10)
C4 C8 1.417(10)
C5 C6 1.391(10)
C6 C24 1.520(10)
C7 C8 1.422(10)
C10 C11 1.516(11)
C11 C12 1.531(10)
C12 C13 1.373(11)
C13 C14 1.354(12)
C14 C15 1.383(12)
C15 C16 1.381(11)
C17 C18 1.522(11)
C18 C19 1.523(11)
C19 C20 1.373(11)
C20 C21 1.375(11)
C21 C22 1.361(11)
C22 C23 1.374(11)
C25 C26 1.529(10)
C26 C27 1.473(10)
C27 C28 1.362(11)
C28 C29 1.397(12)
C29 C30 1.358(12)
C30 C31 1.376(11)
C32 C33 1.498(12)
C33 C34 1.506(12)
C34 C35 1.364(11)
C35 C36 1.360(14)
C36 C37 1.391(14)
C37 C38 1.379(12)
S1 O4 1.433(5)
S1 O3 1.448(5)
S1 O2 1.450(5)
S1 C39 1.810(9)
C39 F2 1.319(9)
C39 F1 1.319(10)
C39 F3 1.331(9)
S2 O5 1.421(6)
S2 O6 1.426(6)
S2 O7 1.430(6)
S2 C40 1.837(9)
C40 F4 1.314(9)
C40 F6 1.327(10)
C40 F5 1.344(9)
S3 O9 1.433(6)
S3 O8 1.433(6)
S3 O10 1.438(7)
S3 C41 1.779(10)
C41 F8 1.324(11)
C41 F7 1.353(12)
C41 F9 1.362(11)
C1S Cl2 1.781(12)
C1S Cl1 1.788(11)
C2S Cl3B 1.733(14)
C2S Cl4B 1.741(19)
C2S Cl3A 1.792(13)
C2S Cl4A 1.802(12)
Cl3A Cl3B 0.864(12)
Cl3B Cl4B 1.97(4)
Cl4A Cl4B 1.14(4)
C3SA Cl5B 0.87(2)
C3SA Cl6C 1.762(11)
C3SA Cl5A 1.811(10)
C3SA Cl6A 1.889(11)
C3SB Cl5A 1.216(14)
C3SB Cl6B 1.834(12)
C3SB Cl5B 1.839(12)
C3SB Cl6A 2.11(2)
Cl5A Cl5B 1.151(18)
Cl5B Cl6C 2.52(2)
Cl6A Cl6C 0.660(13)
Cl6A Cl6B 0.995(10)
Cl6B Cl6C 1.632(16)
